data_1555158
loop_
_publ_author_name
'Xiao, Xinsheng'
'Xie, Ying'
'Bai, Siyi'
'Deng, Yuanfu'
'Jiang, Huanfeng'
'Zeng, Wei'

_publ_section_title
;
 Transition-Metal-Free Tandem Chlorocyclization of Amines with Carboxylic
 Acids: Access to Chloroimidazo[1,2-\a]pyridines.
;
_journal_issue 16
_journal_name_full 'Organic letters'
_journal_page_first 3998
_journal_page_last 4001
_journal_paper_doi 10.1021/acs.orglett.5b01868
_journal_volume 17
_journal_year 2015
_chemical_formula_sum 'C7 H3 Cl2 N2'
_chemical_formula_weight 186.01
_space_group_IT_number 61
_space_group_name_Hall '-P 2ac 2ab'
_space_group_name_H-M_alt 'P b c a'
_symmetry_cell_setting orthorhombic
_symmetry_space_group_name_H-M 'P b c a'
_atom_sites_solution_hydrogens geom
_atom_sites_solution_primary direct
_atom_sites_solution_secondary difmap
_audit_creation_method SHELXL-97
_cell_angle_alpha 90.00
_cell_angle_beta 90.00
_cell_angle_gamma 90.00
_cell_formula_units_Z 8
_cell_length_a 11.4945(5)
_cell_length_b 7.5152(4)
_cell_length_c 17.4299(9)
_cell_measurement_temperature 293(2)
_cell_measurement_theta_max 62.71
_cell_measurement_theta_min 5.07
_cell_volume 1505.66(13)
_computing_cell_refinement 'SMART (Bruker, 1998)'
_computing_data_collection 'SMART (Bruker, 1998)'
_computing_data_reduction 'SAIRT (Bruker, 1998)'
_computing_molecular_graphics 'ORTEP-II (Johnson, 1976)'
_computing_publication_material 'SHELXL-97 (Sheldrick, 1997)'
_computing_structure_refinement 'SHELXL-97 (Sheldrick, 1997)'
_computing_structure_solution 'SHELXS-97 (Sheldrick, 1990)'
_diffrn_ambient_temperature 293(2)
_diffrn_measured_fraction_theta_full 0.994
_diffrn_measured_fraction_theta_max 0.994
_diffrn_measurement_device_type 'CCD area detector'
_diffrn_radiation_monochromator graphite
_diffrn_radiation_source 'fine-focus sealed tube'
_diffrn_radiation_type CuK\a
_diffrn_radiation_wavelength 1.54178
_diffrn_reflns_av_R_equivalents 0.0369
_diffrn_reflns_av_sigmaI/netI 0.0343
_diffrn_reflns_limit_h_max 11
_diffrn_reflns_limit_h_min -13
_diffrn_reflns_limit_k_max 4
_diffrn_reflns_limit_k_min -8
_diffrn_reflns_limit_l_max 16
_diffrn_reflns_limit_l_min -20
_diffrn_reflns_number 3241
_diffrn_reflns_theta_full 62.71
_diffrn_reflns_theta_max 62.71
_diffrn_reflns_theta_min 5.07
_exptl_absorpt_coefficient_mu 7.150
_exptl_absorpt_correction_T_max 0.3593
_exptl_absorpt_correction_T_min 0.2680
_exptl_absorpt_correction_type empirical
_exptl_crystal_colour coloeless
_exptl_crystal_density_diffrn 1.641
_exptl_crystal_density_method 'not measured'
_exptl_crystal_description plane
_exptl_crystal_F_000 744
_exptl_crystal_size_max 0.25
_exptl_crystal_size_mid 0.20
_exptl_crystal_size_min 0.18
_refine_diff_density_max 0.226
_refine_diff_density_min -0.244
_refine_diff_density_rms 0.062
_refine_ls_extinction_coef 0.0034(4)
_refine_ls_extinction_expression Fc^*^=kFc[1+0.001xFc^2^\l^3^/sin(2\q)]^-1/4^
_refine_ls_extinction_method SHELXL
_refine_ls_goodness_of_fit_ref 1.056
_refine_ls_hydrogen_treatment mixed
_refine_ls_matrix_type full
_refine_ls_number_parameters 101
_refine_ls_number_reflns 1205
_refine_ls_number_restraints 0
_refine_ls_restrained_S_all 1.056
_refine_ls_R_factor_all 0.0457
_refine_ls_R_factor_gt 0.0372
_refine_ls_shift/su_max 0.000
_refine_ls_shift/su_mean 0.000
_refine_ls_structure_factor_coef Fsqd
_refine_ls_weighting_details 'calc w=1/[\s^2^(Fo^2^)+(0.0566P)^2^+0.0000P] where P=(Fo^2^+2Fc^2^)/3'
_refine_ls_weighting_scheme calc
_refine_ls_wR_factor_gt 0.0946
_refine_ls_wR_factor_ref 0.1032
_reflns_number_gt 1015
_reflns_number_total 1205
_reflns_threshold_expression >2sigma(I)
_cod_data_source_file ol5b01868_si_003.cif
_cod_data_source_block sad
_cod_depositor_comments
;
The following automatic conversions were performed:

data name '__computing_data_collection' was replaced with
'_computing_data_collection'.

Automatic conversion script
Id: cif_correct_tags 6909 2019-04-08 15:41:33Z antanas 

The following automatic conversions were performed:

data item '_symmetry_cell_setting' value 'Orthorhombic' was changed
to 'orthorhombic' in accordance with the
/home/saulius/struct/COD-crude-data/automatic-downloads/DataCite-retrospective/ACS/depositions/lib/dictionaries/cif_core.dic
dictionary named 'cif_core.dic' version 2.4.2 last updated on
2011-04-26.

Automatic conversion script
Id: cif_fix_values 6909 2019-04-08 15:41:33Z antanas 
;
_cod_original_sg_symbol_H-M Pbca
_cod_database_code 1555158

loop_
_symmetry_equiv_pos_as_xyz
'x, y, z'
'-x+1/2, -y, z+1/2'
'-x, y+1/2, -z+1/2'
'x+1/2, -y+1/2, -z'
'-x, -y, -z'
'x-1/2, y, -z-1/2'
'x, -y-1/2, z-1/2'
'-x-1/2, y-1/2, z'

loop_
_atom_site_label
_atom_site_type_symbol
_atom_site_fract_x
_atom_site_fract_y
_atom_site_fract_z
_atom_site_U_iso_or_equiv
_atom_site_adp_type
_atom_site_occupancy
_atom_site_symmetry_multiplicity
_atom_site_calc_flag
_atom_site_refinement_flags
Cl2 Cl 0.01498(6) 0.22625(11) 0.32667(4) 0.0542(3) Uani 1 1 d .
Cl1 Cl -0.23508(7) 0.46394(11) 0.28024(4) 0.0633(3) Uani 1 1 d .
N1 N -0.24165(17) 0.4641(3) 0.43372(13) 0.0416(5) Uani 1 1 d .
N2 N -0.07910(15) 0.3111(2) 0.46361(11) 0.0332(5) Uani 1 1 d .
C7 C -0.17674(19) 0.4008(3) 0.49124(14) 0.0363(6) Uani 1 1 d .
C3 C 0.0016(2) 0.2330(3) 0.51119(17) 0.0411(6) Uani 1 1 d .
H3A H 0.0658 0.1739 0.4911 0.049 Uiso 1 1 calc R
C2 C -0.08595(19) 0.3201(3) 0.38497(14) 0.0363(6) Uani 1 1 d .
C6 C -0.1915(2) 0.4113(4) 0.57142(14) 0.0467(7) Uani 1 1 d .
H6A H -0.2551 0.4708 0.5921 0.056 Uiso 1 1 calc R
C5 C -0.1119(2) 0.3335(4) 0.61811(15) 0.0501(7) Uani 1 1 d .
H5A H -0.1218 0.3396 0.6710 0.060 Uiso 1 1 calc R
C1 C -0.1845(2) 0.4129(3) 0.37025(14) 0.0393(6) Uani 1 1 d .
C4 C -0.0148(3) 0.2441(4) 0.58819(16) 0.0471(7) Uani 1 1 d .
H4A H 0.0387 0.1921 0.6213 0.057 Uiso 1 1 calc R

loop_
_atom_site_aniso_label
_atom_site_aniso_U_11
_atom_site_aniso_U_22
_atom_site_aniso_U_33
_atom_site_aniso_U_23
_atom_site_aniso_U_13
_atom_site_aniso_U_12
Cl2 0.0465(4) 0.0712(5) 0.0450(5) -0.0098(3) 0.0082(3) 0.0082(3)
Cl1 0.0719(5) 0.0716(6) 0.0465(5) 0.0086(4) -0.0147(3) 0.0116(4)
N1 0.0326(10) 0.0436(13) 0.0485(13) 0.0000(10) -0.0004(9) 0.0029(9)
N2 0.0282(9) 0.0336(10) 0.0377(11) -0.0018(9) -0.0007(9) -0.0006(8)
C7 0.0267(11) 0.0364(13) 0.0457(13) -0.0027(11) 0.0012(10) -0.0025(10)
C3 0.0326(12) 0.0430(13) 0.0477(16) -0.0006(12) -0.0062(12) 0.0027(10)
C2 0.0331(12) 0.0410(13) 0.0348(13) -0.0038(10) 0.0020(10) -0.0028(11)
C6 0.0380(13) 0.0548(15) 0.0472(15) -0.0087(13) 0.0084(12) -0.0037(12)
C5 0.0566(15) 0.0581(16) 0.0357(14) -0.0028(13) 0.0021(13) -0.0077(15)
C1 0.0374(12) 0.0406(13) 0.0401(13) 0.0019(12) -0.0041(11) -0.0028(11)
C4 0.0491(15) 0.0468(15) 0.0456(17) 0.0071(13) -0.0093(13) -0.0026(12)

loop_
_atom_type_symbol
_atom_type_description
_atom_type_scat_dispersion_real
_atom_type_scat_dispersion_imag
_atom_type_scat_source
C C 0.0181 0.0091 'International Tables Vol C Tables 4.2.6.8 and 6.1.1.4'
H H 0.0000 0.0000 'International Tables Vol C Tables 4.2.6.8 and 6.1.1.4'
N N 0.0311 0.0180 'International Tables Vol C Tables 4.2.6.8 and 6.1.1.4'
Cl Cl 0.3639 0.7018 'International Tables Vol C Tables 4.2.6.8 and 6.1.1.4'

loop_
_geom_angle_atom_site_label_1
_geom_angle_atom_site_label_2
_geom_angle_atom_site_label_3
_geom_angle
C7 N1 C1 104.06(19)
C2 N2 C3 131.4(2)
C2 N2 C7 105.93(19)
C3 N2 C7 122.7(2)
N1 C7 N2 111.2(2)
N1 C7 C6 131.0(2)
N2 C7 C6 117.8(2)
C4 C3 N2 118.4(2)
C1 C2 N2 105.2(2)
C1 C2 Cl2 132.3(2)
N2 C2 Cl2 122.54(18)
C5 C6 C7 119.3(2)
C6 C5 C4 121.3(2)
N1 C1 C2 113.6(2)
N1 C1 Cl1 121.56(19)
C2 C1 Cl1 124.8(2)
C3 C4 C5 120.5(3)

loop_
_geom_bond_atom_site_label_1
_geom_bond_atom_site_label_2
_geom_bond_distance
Cl2 C2 1.696(2)
Cl1 C1 1.716(2)
N1 C7 1.337(3)
N1 C1 1.343(3)
N2 C2 1.375(3)
N2 C3 1.376(3)
N2 C7 1.395(3)
C7 C6 1.410(3)
C3 C4 1.358(4)
C2 C1 1.355(3)
C6 C5 1.357(4)
C5 C4 1.403(4)
